data_2101919
loop_
_publ_author_name
'Yeo, L.'
'Harris, K. D. M.'

_publ_section_title
;
 Definitive Structural Characterization of the Conventional
 Low-Temperature Host Structure in Urea Inclusion Compounds
;
_journal_issue 5
_journal_name_full 'Acta Crystallographica Section B'
_journal_page_first 822
_journal_page_last 830
_journal_paper_doi 10.1107/S0108768197005417
_journal_volume 53
_journal_year 1997
_chemical_formula_moiety 'C1 H4 N2 O1 , 0.07C10 H22 Br2'
_chemical_formula_sum 'C1.7 H5.54 Br0.14 N2 O'
_chemical_formula_weight 88
_chemical_name_systematic
;
 1,10-dibromodecane/urea inclusion
;
_space_group_IT_number 19
_symmetry_cell_setting orthorhombic
_symmetry_space_group_name_Hall 'P 2ac 2ab'
_symmetry_space_group_name_H-M 'P 21 21 21'
_audit_creation_method SHELXL
_cell_angle_alpha 90.00
_cell_angle_beta 90.00
_cell_angle_gamma 90.00
_cell_formula_units_Z 12
_cell_length_a 11.007(2)
_cell_length_b 13.945(4)
_cell_length_c 8.080(2)
_cell_measurement_reflns_used ' 6613 (post-refined using complete data set).'
_cell_measurement_temperature 293(2)
_cell_measurement_theta_max 50.90
_cell_measurement_theta_min 2.5
_cell_volume 1240.2(5)
_computing_cell_refinement 'R-Axis II software (Rigaku, 1994)'
_computing_data_collection 'R-Axis II software (Rigaku, 1994)'
_computing_data_reduction ' TeXsan (Molecular Structure Corporation,1993)'
_computing_molecular_graphics 'Biosym, InsightII'
_computing_publication_material 'SHELXL-93 (Sheldrick, 1993)'
_computing_structure_refinement 'SHELXL-93 (Sheldrick, 1993)'
_computing_structure_solution ' TeXsan (Molecular Structure Corporation,1993)'
_diffrn_ambient_temperature 293(2)
_diffrn_measurement_device 'Rigaku R-Axis II area detector'
_diffrn_measurement_method 'image plate scanning'
_diffrn_radiation_monochromator graphite
_diffrn_radiation_source 'rotating anode'
_diffrn_radiation_type MoK\a
_diffrn_radiation_wavelength 0.71069
_diffrn_reflns_av_R_equivalents 0.0844
_diffrn_reflns_av_sigmaI/netI 0.0587
_diffrn_reflns_limit_h_max 13
_diffrn_reflns_limit_h_min -13
_diffrn_reflns_limit_k_max 16
_diffrn_reflns_limit_k_min -16
_diffrn_reflns_limit_l_max 9
_diffrn_reflns_limit_l_min -9
_diffrn_reflns_number 6613
_diffrn_reflns_theta_max 25.45
_diffrn_reflns_theta_min 2.36
_exptl_absorpt_coefficient_mu 0.96
_exptl_absorpt_correction_type none
_exptl_crystal_colour colourless
_exptl_crystal_density_diffrn 1.415
_exptl_crystal_density_meas ?
_exptl_crystal_description 'Hexagonal needle'
_exptl_crystal_F_000 552
_exptl_crystal_size_max 0.4
_exptl_crystal_size_mid 0.3
_exptl_crystal_size_min 0.3
_refine_diff_density_max 0.494
_refine_diff_density_min -0.512
_refine_ls_abs_structure_details 'Flack H D (1983), Acta Cryst. A39, 876-881'
_refine_ls_abs_structure_Flack 1.(7)
_refine_ls_extinction_coef none
_refine_ls_extinction_method none
_refine_ls_goodness_of_fit_all 1.111
_refine_ls_goodness_of_fit_obs 1.148
_refine_ls_hydrogen_treatment
;
 hydrogen atoms were added to the urea molecules according to standard
 geometry and refined using a "riding" model.  The Uiso of each hydrogen
 was refined as 1.2 times the equivalent isotropic atomic displacement
 of the nitrogen atom to which it is attached.
;
_refine_ls_matrix_type full
_refine_ls_number_parameters 137
_refine_ls_number_reflns 2181
_refine_ls_number_restraints 0
_refine_ls_restrained_S_all 1.111
_refine_ls_restrained_S_obs 1.148
_refine_ls_R_factor_all 0.1534
_refine_ls_R_factor_obs 0.1354
_refine_ls_shift/esd_max 0.075
_refine_ls_shift/esd_mean 0.019
_refine_ls_structure_factor_coef Fsqd
_refine_ls_weighting_details 'w=1/[\s^2^(Fo^2^)+(0.1141P)^2^+6.3476P] where P=(Fo^2^+2Fc^2^)/3'
_refine_ls_weighting_scheme calc
_refine_ls_wR_factor_all 0.3313
_refine_ls_wR_factor_obs 0.3162
_reflns_number_observed 1860
_reflns_number_total 2181
_reflns_observed_criterion >2sigma(I)
_cod_data_source_file ha0155.cif
_cod_data_source_block DB10lt
_cod_depositor_comments
;
The following automatic conversions were performed:
'_symmetry_cell_setting' value 'Orthorhombic' changed to 'orthorhombic'
according to '/home/saulius/struct/CIF-dictionaries/cif_core.dic'
dictionary named 'cif_core.dic' version 2.4.1 from 2010-06-29.

Automatic conversion script
Id: cif_fix_enum 1527 2010-12-29 10:47:43Z saulius 

The following automatic conversions were performed:

'_symmetry_cell_setting' value 'Orthorhombic' changed to
'orthorhombic' according to
/home/saulius/struct/CIF-dictionaries/cif_core.dic dictionary named
'cif_core.dic' version 2.4.1 from 2010-06-29.

Automatic conversion script
Id: cif_fix_values 1715 2011-07-08 13:25:40Z adriana 

The following automatic conversions were performed:

'_refine_ls_weighting_scheme' value 'calc
w=1/[\s^2^(Fo^2^)+(0.1141P)^2^+6.3476P] where P=(Fo^2^+2Fc^2^)/3' was
changed to 'calc'. New tag '_refine_ls_weighting_details' was
created. The value of the new tag was set to
'w=1/[\s^2^(Fo^2^)+(0.1141P)^2^+6.3476P] where P=(Fo^2^+2Fc^2^)/3'.

Automatic conversion script
Id: cif_fix_values 3143 2015-03-26 13:38:13Z robertas 
;
_cod_original_formula_sum 'C1.7 H5.54 Br0.14 N2 O1'
_cod_database_code 2101919

loop_
_symmetry_equiv_pos_as_xyz
'x, y, z'
'-x+1/2, -y, z+1/2'
'x+1/2, -y+1/2, -z'
'-x, y+1/2, -z+1/2'

loop_
_atom_site_aniso_label
_atom_site_aniso_U_11
_atom_site_aniso_U_22
_atom_site_aniso_U_33
_atom_site_aniso_U_12
_atom_site_aniso_U_13
_atom_site_aniso_U_23
O1 0.025(3) 0.047(3) 0.037(3) -0.001(2) 0.005(2) -0.012(2)
O2 0.020(2) 0.037(3) 0.034(3) -0.008(2) 0.000(2) 0.016(2)
O3 0.016(2) 0.039(3) 0.027(2) 0.000(2) -0.006(2) 0.000(2)
N11 0.010(3) 0.035(3) 0.040(3) -0.011(2) -0.007(2) -0.014(3)
N12 0.020(3) 0.079(6) 0.031(3) -0.004(3) 0.003(3) -0.015(4)
N21 0.004(3) 0.055(4) 0.065(5) 0.004(3) -0.012(3) 0.008(4)
N22 0.027(3) 0.012(2) 0.062(5) 0.006(2) 0.006(3) 0.009(3)
N31 0.013(3) 0.028(3) 0.035(3) 0.004(2) 0.004(2) 0.005(3)
N32 0.025(4) 0.055(4) 0.033(3) -0.005(3) 0.008(3) -0.004(3)
C1 0.023(4) 0.052(5) 0.028(3) -0.006(4) 0.003(3) 0.000(3)
C2 0.022(3) 0.041(4) 0.036(4) 0.004(3) 0.002(3) 0.011(3)
C3 0.015(3) 0.027(3) 0.037(4) -0.012(3) -0.008(3) 0.000(3)

loop_
_atom_site_label
_atom_site_fract_x
_atom_site_fract_y
_atom_site_fract_z
_atom_site_U_iso_or_equiv
_atom_site_thermal_displace_type
_atom_site_calc_flag
_atom_site_refinement_flags
_atom_site_occupancy
_atom_site_type_symbol
O1 0.3318(5) 0.0918(4) 0.0345(6) 0.0366(13) Uani d . 1 O
O2 0.9993(4) 0.0685(3) 0.0132(6) 0.0303(12) Uani d . 1 O
O3 0.6650(4) 0.0899(3) -0.0129(5) 0.0276(11) Uani d . 1 O
N11 0.2295(5) 0.0069(5) -0.1619(8) 0.0284(14) Uani d . 1 N
H11A 0.1623(5) 0.0133(5) -0.1088(8) 0.034 Uiso calc R 1 H
H11B 0.2310(5) -0.0243(5) -0.2537(8) 0.034 Uiso calc R 1 H
N12 0.4383(6) 0.0346(6) -0.1837(8) 0.044(2) Uani d . 1 N
H12A 0.5031(6) 0.0593(6) -0.1424(8) 0.052 Uiso calc R 1 H
H12B 0.4417(6) 0.0037(6) -0.2757(8) 0.052 Uiso calc R 1 H
N21 1.1044(5) 0.2080(5) 0.0246(9) 0.042(2) Uani d . 1 N
H21A 1.1711(5) 0.1781(5) 0.0444(9) 0.050 Uiso calc R 1 H
H21B 1.1040(5) 0.2696(5) 0.0180(9) 0.050 Uiso calc R 1 H
N22 0.8981(6) 0.2054(4) -0.0218(9) 0.034(2) Uani d . 1 N
H22A 0.8306(6) 0.1749(4) -0.0324(9) 0.041 Uiso calc R 1 H
H22B 0.8992(6) 0.2669(4) -0.0281(9) 0.041 Uiso calc R 1 H
N31 0.5649(5) 0.0318(4) 0.2087(8) 0.0255(14) Uani d . 1 N
H31A 0.4954(5) 0.0519(4) 0.1745(8) 0.031 Uiso calc R 1 H
H31B 0.5702(5) 0.0014(4) 0.3011(8) 0.031 Uiso calc R 1 H
N32 0.7696(6) 0.0134(5) 0.1846(8) 0.038(2) Uani d . 1 N
H32A 0.8362(6) 0.0223(5) 0.1310(8) 0.045 Uiso calc R 1 H
H32B 0.7705(6) -0.0165(5) 0.2776(8) 0.045 Uiso calc R 1 H
C1 0.3295(7) 0.0443(6) -0.1030(9) 0.034(2) Uani d . 1 C
C2 0.9993(6) 0.1580(5) 0.0037(10) 0.033(2) Uani d . 1 C
C3 0.6613(6) 0.0473(5) 0.1212(8) 0.0261(15) Uani d . 1 C
C4 0.579(2) -0.2274(13) -0.013(2) 0.090(4) Uiso d . 1 C
C5 0.4115(16) -0.2044(11) 0.057(2) 0.089(4) Uiso d . 1 C
C6 0.7434(16) -0.2562(13) -0.076(3) 0.098(5) Uiso d . 1 C
C7 0.3990(19) -0.2575(15) -0.011(3) 0.112(6) Uiso d . 1 C
C8 0.616(5) -0.265(4) -0.007(6) 0.27(3) Uiso d . 1 C
C9 0.259(2) -0.2568(15) -0.019(3) 0.119(6) Uiso d . 1 C
C10 0.522(5) -0.246(5) -0.011(6) 0.28(3) Uiso d . 1 C

loop_
_atom_type_symbol
_atom_type_description
_atom_type_scat_dispersion_real
_atom_type_scat_dispersion_imag
_atom_type_scat_source
C C 0.0033 0.0016 'International Tables Vol C Tables 4.2.6.8 and 6.1.1.4'
N N 0.0061 0.0033 'International Tables Vol C Tables 4.2.6.8 and 6.1.1.4'
O O 0.0106 0.0060 'International Tables Vol C Tables 4.2.6.8 and 6.1.1.4'
H H 0.0000 0.0000 'International Tables Vol C Tables 4.2.6.8 and 6.1.1.4'

loop_
_geom_angle_atom_site_label_1
_geom_angle_atom_site_label_2
_geom_angle_atom_site_label_3
_geom_angle_site_symmetry_1
_geom_angle_site_symmetry_3
_geom_angle
_geom_angle_publ_flag
O1 C1 N11 . . 122.3(7) y
O1 C1 N12 . . 116.3(7) y
N11 C1 N12 . . 121.5(7) y
O2 C2 N22 . . 120.8(7) y
O2 C2 N21 . . 120.2(7) y
N22 C2 N21 . . 118.9(7) y
O3 C3 N31 . . 125.9(6) y
O3 C3 N32 . . 117.4(6) y
N31 C3 N32 . . 116.7(6) y
C10 C4 C8 . . 106.(7) ?
C10 C4 C6 . . 144.(6) ?
C8 C4 C6 . . 44.(6) ?
C10 C4 C5 . . 35.(6) ?
C8 C4 C5 . . 133.(6) ?
C6 C4 C5 . . 177.0(13) ?
C10 C4 C9 . 3_545 150.(7) ?
C8 C4 C9 . 3_545 45.(6) ?
C6 C4 C9 . 3_545 23.5(8) ?
C5 C4 C9 . 3_545 155.4(14) ?
C7 C5 C10 . . 66.(3) ?
C7 C5 C6 . 3_445 71.3(19) ?
C10 C5 C6 . 3_445 136.(3) ?
C7 C5 C9 . . 52.0(18) ?
C10 C5 C9 . . 118.(3) ?
C6 C5 C9 3_445 . 24.0(8) ?
C7 C5 C4 . . 80.7(19) ?
C10 C5 C4 . . 15.(3) ?
C6 C5 C4 3_445 . 151.4(12) ?
C9 C5 C4 . . 131.8(13) ?
C9 C6 C8 3_545 . 82.(3) ?
C9 C6 C7 3_545 3_545 55.(2) ?
C8 C6 C7 . 3_545 136.(3) ?
C9 C6 C4 3_545 . 84.(2) ?
C8 C6 C4 . . 18.(2) ?
C7 C6 C4 3_545 . 138.4(14) ?
C9 C6 C5 3_545 3_545 78.(2) ?
C8 C6 C5 . 3_545 147.(2) ?
C7 C6 C5 3_545 3_545 28.2(7) ?
C4 C6 C5 . 3_545 159.8(14) ?
C5 C7 C10 . . 76.(3) ?
C5 C7 C9 . . 100.(2) ?
C10 C7 C9 . . 172.(4) ?
C5 C7 C6 . 3_445 80.(2) ?
C10 C7 C6 . 3_445 154.(3) ?
C9 C7 C6 . 3_445 25.3(10) ?
C4 C8 C10 . . 38.(5) ?
C4 C8 C6 . . 119.(7) ?
C10 C8 C6 . . 150.(7) ?
C4 C8 C9 . 3_545 118.(7) ?
C10 C8 C9 . 3_545 154.(7) ?
C6 C8 C9 . 3_545 29.6(14) ?
C6 C9 C7 3_445 . 100.(3) ?
C6 C9 C8 3_445 3_445 68.(3) ?
C7 C9 C8 . 3_445 166.(3) ?
C6 C9 C5 3_445 . 78.(2) ?
C7 C9 C5 . . 28.3(10) ?
C8 C9 C5 3_445 . 137.(3) ?
C6 C9 C4 3_445 3_445 72.(2) ?
C7 C9 C4 . 3_445 168.0(19) ?
C8 C9 C4 3_445 3_445 17.(2) ?
C5 C9 C4 . 3_445 149.0(16) ?
C4 C10 C8 . . 37.(4) ?
C4 C10 C7 . . 165.(9) ?
C8 C10 C7 . . 159.(9) ?
C4 C10 C5 . . 130.(8) ?
C8 C10 C5 . . 154.(6) ?
C7 C10 C5 . . 38.4(17) ?

loop_
_geom_bond_atom_site_label_1
_geom_bond_atom_site_label_2
_geom_bond_site_symmetry_2
_geom_bond_distance
_geom_bond_publ_flag
O1 C1 . 1.293(8) y
O2 C2 . 1.251(9) y
O3 C3 . 1.236(8) y
N11 C1 . 1.308(9) y
N12 C1 . 1.371(10) y
N21 C2 . 1.361(9) y
N22 C2 . 1.312(9) y
N31 C3 . 1.293(9) y
N32 C3 . 1.381(10) y
C4 C10 . 0.68(6) ?
C4 C8 . 0.66(5) ?
C4 C6 . 1.92(3) ?
C4 C5 . 1.95(3) ?
C4 C9 3_545 2.01(3) ?
C5 C7 . 0.93(2) ?
C5 C10 . 1.45(5) ?
C5 C6 3_445 1.94(2) ?
C5 C9 . 1.93(3) ?
C6 C9 3_545 0.81(2) ?
C6 C8 . 1.52(5) ?
C6 C7 3_545 1.86(3) ?
C6 C5 3_545 1.94(2) ?
C7 C10 . 1.36(5) ?
C7 C9 . 1.54(2) ?
C7 C6 3_445 1.86(3) ?
C8 C10 . 1.07(6) ?
C8 C9 3_545 1.62(5) ?
C9 C6 3_445 0.81(2) ?
C9 C8 3_445 1.62(5) ?
C9 C4 3_445 2.01(3) ?
